data_4132864
loop_
_publ_author_name
'Mesgar, Milad'
'Nguyen-Le, Justin'
'Daugulis, Olafs'

_publ_section_title
;
 New Hindered Amide Base for Aryne Insertion into Si-P, Si-S, Si-N, and
 C-C Bonds.
;
_journal_issue 42
_journal_name_full 'Journal of the American Chemical Society'
_journal_page_first 13703
_journal_page_last 13710
_journal_paper_doi 10.1021/jacs.8b07064
_journal_volume 140
_journal_year 2018
_chemical_formula_sum 'C165 H252 Li8 N8'
_chemical_formula_weight 2403.25
_space_group_crystal_system triclinic
_space_group_IT_number 2
_space_group_name_Hall '-P 1'
_space_group_name_H-M_alt 'P -1'
_atom_sites_solution_hydrogens geom
_audit_creation_method SHELXL-2014/7
_cell_angle_alpha 95.3440(10)
_cell_angle_beta 90.5550(10)
_cell_angle_gamma 108.0450(10)
_cell_formula_units_Z 1
_cell_length_a 11.8908(3)
_cell_length_b 15.5218(3)
_cell_length_c 19.7689(5)
_cell_measurement_reflns_used 9153
_cell_measurement_temperature 123(2)
_cell_measurement_theta_max 66.64
_cell_measurement_theta_min 3.57
_cell_volume 3451.27(14)
_computing_cell_refinement 'Bruker SAINT'
_computing_data_collection 'Bruker APEX2'
_computing_data_reduction 'Bruker SAINT'
_computing_structure_refinement 'SHELXL-2014 (Sheldrick 2014)'
_computing_structure_solution 'SHELXT-2014 (Sheldrick 2014)'
_diffrn_ambient_temperature 123(2)
_diffrn_measured_fraction_theta_full 0.971
_diffrn_measured_fraction_theta_max 0.971
_diffrn_measurement_device_type 'Bruker APEX-II CCD'
_diffrn_measurement_method '\f and \w scans'
_diffrn_radiation_type CuK\a
_diffrn_radiation_wavelength 1.54178
_diffrn_reflns_av_R_equivalents 0.0328
_diffrn_reflns_av_unetI/netI 0.0365
_diffrn_reflns_Laue_measured_fraction_full 0.971
_diffrn_reflns_Laue_measured_fraction_max 0.971
_diffrn_reflns_limit_h_max 14
_diffrn_reflns_limit_h_min -14
_diffrn_reflns_limit_k_max 18
_diffrn_reflns_limit_k_min -18
_diffrn_reflns_limit_l_max 22
_diffrn_reflns_limit_l_min -19
_diffrn_reflns_number 38423
_diffrn_reflns_point_group_measured_fraction_full 0.971
_diffrn_reflns_point_group_measured_fraction_max 0.971
_diffrn_reflns_theta_full 66.732
_diffrn_reflns_theta_max 66.732
_diffrn_reflns_theta_min 2.246
_exptl_absorpt_coefficient_mu 0.476
_exptl_absorpt_correction_T_max 0.7528
_exptl_absorpt_correction_T_min 0.6147
_exptl_absorpt_correction_type empirical
_exptl_absorpt_process_details SADABS
_exptl_crystal_colour colourless
_exptl_crystal_density_diffrn 1.156
_exptl_crystal_description PLATE
_exptl_crystal_F_000 1322
_exptl_crystal_size_max 0.340
_exptl_crystal_size_mid 0.220
_exptl_crystal_size_min 0.020
_refine_diff_density_max 0.376
_refine_diff_density_min -0.244
_refine_diff_density_rms 0.058
_refine_ls_extinction_method none
_refine_ls_goodness_of_fit_ref 1.014
_refine_ls_hydrogen_treatment constr
_refine_ls_matrix_type full
_refine_ls_number_parameters 840
_refine_ls_number_reflns 11892
_refine_ls_number_restraints 54
_refine_ls_restrained_S_all 1.013
_refine_ls_R_factor_all 0.0668
_refine_ls_R_factor_gt 0.0591
_refine_ls_shift/su_max 0.000
_refine_ls_shift/su_mean 0.000
_refine_ls_structure_factor_coef Fsqd
_refine_ls_weighting_details 'w=1/[\s^2^(Fo^2^)+(0.0987P)^2^+1.7182P] where P=(Fo^2^+2Fc^2^)/3'
_refine_ls_weighting_scheme calc
_refine_ls_wR_factor_gt 0.1575
_refine_ls_wR_factor_ref 0.1674
_reflns_Friedel_coverage 0.000
_reflns_number_gt 10221
_reflns_number_total 11892
_reflns_threshold_expression 'I > 2\s(I)'
_cod_data_source_file ja8b07064_si_001.cif
_cod_data_source_block Adm2NLi_XW114
_cod_database_code 4132864
_shelx_shelxl_version_number 2014/7
_shelx_space_group_comment
;
The symmetry employed for this shelxl refinement is uniquely defined
by the following loop, which should always be used as a source of
symmetry information in preference to the above space-group names.
They are only intended as comments.
;
_shelx_estimated_absorpt_t_min 0.855
_shelx_estimated_absorpt_t_max 0.991

loop_
_space_group_symop_operation_xyz
'x, y, z'
'-x, -y, -z'

loop_
_atom_site_label
_atom_site_type_symbol
_atom_site_fract_x
_atom_site_fract_y
_atom_site_fract_z
_atom_site_U_iso_or_equiv
_atom_site_adp_type
_atom_site_occupancy
_atom_site_site_symmetry_order
_atom_site_calc_flag
_atom_site_refinement_flags_posn
_atom_site_refinement_flags_adp
_atom_site_refinement_flags_occupancy
_atom_site_disorder_assembly
_atom_site_disorder_group
N1 N 0.20671(12) 0.52727(9) 0.24663(7) 0.0253(3) Uani 1 1 d . . . . .
N2 N 0.21807(13) 0.72190(10) 0.11846(7) 0.0282(3) Uani 1 1 d . . . . .
N3 N 0.34542(13) 0.91012(9) 0.28043(7) 0.0289(3) Uani 1 1 d . . . . .
N4 N 0.21472(12) 0.71331(9) 0.40636(7) 0.0256(3) Uani 1 1 d . . . . .
C1 C 0.32335(15) 0.51213(11) 0.23836(8) 0.0265(3) Uani 1 1 d . . . . .
C2 C 0.40845(16) 0.60290(12) 0.21913(9) 0.0310(4) Uani 1 1 d . . . . .
H2A H 0.3794 0.6168 0.1756 0.037 Uiso 1 1 calc R U . . .
H2B H 0.4071 0.6522 0.2544 0.037 Uiso 1 1 calc R U . . .
C3 C 0.53655(17) 0.60263(14) 0.21181(10) 0.0379(4) Uani 1 1 d . . . . .
H3 H 0.5870 0.6630 0.1991 0.045 Uiso 1 1 calc R U . . .
C4 C 0.58360(17) 0.58299(14) 0.27918(11) 0.0404(4) Uani 1 1 d . . . . .
H4A H 0.6661 0.5821 0.2746 0.049 Uiso 1 1 calc R U . . .
H4B H 0.5833 0.6315 0.3154 0.049 Uiso 1 1 calc R U . . .
C5 C 0.50554(17) 0.49129(14) 0.29802(10) 0.0377(4) Uani 1 1 d . . . . .
H5 H 0.5357 0.4783 0.3421 0.045 Uiso 1 1 calc R U . . .
C6 C 0.37731(16) 0.49207(12) 0.30496(9) 0.0311(4) Uani 1 1 d . . . . .
H6A H 0.3750 0.5389 0.3420 0.037 Uiso 1 1 calc R U . . .
H6B H 0.3281 0.4322 0.3178 0.037 Uiso 1 1 calc R U . . .
C7 C 0.50582(18) 0.41561(14) 0.24245(11) 0.0421(5) Uani 1 1 d . . . . .
H7A H 0.5873 0.4125 0.2375 0.051 Uiso 1 1 calc R U . . .
H7B H 0.4550 0.3561 0.2551 0.051 Uiso 1 1 calc R U . . .
C8 C 0.45922(17) 0.43582(14) 0.17531(11) 0.0398(4) Uani 1 1 d . . . . .
H8 H 0.4608 0.3870 0.1389 0.048 Uiso 1 1 calc R U . . .
C9 C 0.33151(16) 0.43875(12) 0.18130(9) 0.0312(4) Uani 1 1 d . . . . .
H9A H 0.2793 0.3783 0.1913 0.037 Uiso 1 1 calc R U . . .
H9B H 0.3035 0.4524 0.1374 0.037 Uiso 1 1 calc R U . . .
C10 C 0.53894(18) 0.52728(15) 0.15643(11) 0.0423(5) Uani 1 1 d . . . . .
H10A H 0.5110 0.5401 0.1123 0.051 Uiso 1 1 calc R U . . .
H10B H 0.6210 0.5253 0.1518 0.051 Uiso 1 1 calc R U . . .
C11 C 0.09088(15) 0.70324(11) 0.09869(9) 0.0277(4) Uani 1 1 d . . . . .
C12 C 0.01883(16) 0.66105(13) 0.15870(9) 0.0322(4) Uani 1 1 d . . . . .
H12A H 0.0354 0.6038 0.1660 0.039 Uiso 1 1 calc R U . . .
H12B H 0.0458 0.7035 0.2004 0.039 Uiso 1 1 calc R U . . .
C13 C -0.11516(17) 0.64037(14) 0.14805(10) 0.0367(4) Uani 1 1 d . . . . .
H13 H -0.1564 0.6131 0.1885 0.044 Uiso 1 1 calc R U . . .
C14 C -0.15721(17) 0.57287(14) 0.08412(10) 0.0395(4) Uani 1 1 d . . . . .
H14A H -0.1414 0.5151 0.0906 0.047 Uiso 1 1 calc R U . . .
H14B H -0.2435 0.5593 0.0761 0.047 Uiso 1 1 calc R U . . .
C15 C -0.09183(16) 0.61415(13) 0.02314(9) 0.0347(4) Uani 1 1 d . . . . .
H15 H -0.1192 0.5701 -0.0184 0.042 Uiso 1 1 calc R U . . .
C16 C 0.04177(15) 0.63351(12) 0.03560(9) 0.0303(4) Uani 1 1 d . . . . .
H16A H 0.0836 0.6575 -0.0050 0.036 Uiso 1 1 calc R U . . .
H16B H 0.0576 0.5759 0.0424 0.036 Uiso 1 1 calc R U . . .
C17 C -0.11835(17) 0.70240(15) 0.01271(10) 0.0409(5) Uani 1 1 d . . . . .
H17A H -0.2044 0.6894 0.0038 0.049 Uiso 1 1 calc R U . . .
H17B H -0.0764 0.7293 -0.0270 0.049 Uiso 1 1 calc R U . . .
C18 C -0.07752(17) 0.76958(14) 0.07668(11) 0.0386(4) Uani 1 1 d . . . . .
H18 H -0.0948 0.8274 0.0700 0.046 Uiso 1 1 calc R U . . .
C19 C 0.05606(16) 0.78983(12) 0.08871(10) 0.0321(4) Uani 1 1 d . . . . .
H19A H 0.0829 0.8340 0.1295 0.039 Uiso 1 1 calc R U . . .
H19B H 0.0975 0.8184 0.0494 0.039 Uiso 1 1 calc R U . . .
C20 C -0.14288(18) 0.72811(15) 0.13815(11) 0.0425(5) Uani 1 1 d . . . . .
H20A H -0.1172 0.7717 0.1794 0.051 Uiso 1 1 calc R U . . .
H20B H -0.2292 0.7149 0.1305 0.051 Uiso 1 1 calc R U . . .
C21 C 0.30719(16) 0.73913(12) 0.06440(9) 0.0305(4) Uani 1 1 d . . . . .
C22 C 0.31760(17) 0.65055(13) 0.02514(10) 0.0347(4) Uani 1 1 d . . . . .
H22A H 0.3299 0.6099 0.0582 0.042 Uiso 1 1 calc R U . . .
H22B H 0.2424 0.6185 -0.0009 0.042 Uiso 1 1 calc R U . . .
C23 C 0.41952(18) 0.66940(15) -0.02373(11) 0.0428(5) Uani 1 1 d . . . . .
H23 H 0.4218 0.6107 -0.0483 0.051 Uiso 1 1 calc R U . . .
C24 C 0.53717(18) 0.71634(16) 0.01564(12) 0.0456(5) Uani 1 1 d . . . . .
H24A H 0.5512 0.6765 0.0489 0.055 Uiso 1 1 calc R U . . .
H24B H 0.6029 0.7282 -0.0161 0.055 Uiso 1 1 calc R U . . .
C25 C 0.53278(17) 0.80545(15) 0.05247(11) 0.0416(5) Uani 1 1 d . . . . .
H25 H 0.6086 0.8356 0.0795 0.050 Uiso 1 1 calc R U . . .
C26 C 0.42889(17) 0.78692(13) 0.10048(10) 0.0350(4) Uani 1 1 d . . . . .
H26A H 0.4278 0.8456 0.1245 0.042 Uiso 1 1 calc R U . . .
H26B H 0.4423 0.7487 0.1352 0.042 Uiso 1 1 calc R U . . .
C27 C 0.51505(18) 0.86889(16) 0.00134(11) 0.0447(5) Uani 1 1 d . . . . .
H27A H 0.5807 0.8816 -0.0304 0.054 Uiso 1 1 calc R U . . .
H27B H 0.5139 0.9274 0.0255 0.054 Uiso 1 1 calc R U . . .
C28 C 0.39694(18) 0.82171(16) -0.03801(11) 0.0434(5) Uani 1 1 d . . . . .
H28 H 0.3841 0.8619 -0.0721 0.052 Uiso 1 1 calc R U . . .
C29 C 0.29501(17) 0.80367(14) 0.01146(10) 0.0354(4) Uani 1 1 d . . . . .
H29A H 0.2188 0.7763 -0.0147 0.043 Uiso 1 1 calc R U . . .
H29B H 0.2940 0.8623 0.0355 0.043 Uiso 1 1 calc R U . . .
C30 C 0.40013(19) 0.73145(17) -0.07499(10) 0.0465(5) Uani 1 1 d . . . . .
H30A H 0.3245 0.7013 -0.1012 0.056 Uiso 1 1 calc R U . . .
H30B H 0.4650 0.7431 -0.1073 0.056 Uiso 1 1 calc R U . . .
C31 C 0.47670(16) 0.94228(12) 0.29030(10) 0.0319(4) Uani 1 1 d . . . . .
C32 C 0.51659(16) 0.85660(12) 0.27845(10) 0.0324(4) Uani 1 1 d . . . . .
H32A H 0.4752 0.8123 0.3100 0.039 Uiso 1 1 calc R U . . .
H32B H 0.4923 0.8281 0.2315 0.039 Uiso 1 1 calc R U . . .
C33 C 0.65064(17) 0.87599(14) 0.28885(11) 0.0403(5) Uani 1 1 d . . . . .
H33 H 0.6704 0.8179 0.2807 0.048 Uiso 1 1 calc R U . . .
C34 C 0.69106(18) 0.91952(14) 0.36118(12) 0.0422(5) Uani 1 1 d . . . . .
H34A H 0.7778 0.9334 0.3673 0.051 Uiso 1 1 calc R U . . .
H34B H 0.6524 0.8767 0.3944 0.051 Uiso 1 1 calc R U . . .
C35 C 0.65795(18) 1.00725(14) 0.37352(12) 0.0443(5) Uani 1 1 d . . . . .
H35 H 0.6836 1.0358 0.4209 0.053 Uiso 1 1 calc R U . . .
C36 C 0.52318(17) 0.98554(13) 0.36381(10) 0.0369(4) Uani 1 1 d . . . . .
H36A H 0.5024 1.0424 0.3735 0.044 Uiso 1 1 calc R U . . .
H36B H 0.4833 0.9430 0.3968 0.044 Uiso 1 1 calc R U . . .
C37 C 0.71997(19) 1.07291(15) 0.32285(14) 0.0533(6) Uani 1 1 d . . . . .
H37A H 0.8068 1.0874 0.3290 0.064 Uiso 1 1 calc R U . . .
H37B H 0.7002 1.1304 0.3309 0.064 Uiso 1 1 calc R U . . .
C38 C 0.68025(19) 1.02943(15) 0.25054(13) 0.0497(5) Uani 1 1 d . . . . .
H38 H 0.7214 1.0728 0.2176 0.060 Uiso 1 1 calc R U . . .
C39 C 0.54609(17) 1.00939(13) 0.24072(12) 0.0411(5) Uani 1 1 d . . . . .
H39A H 0.5212 0.9831 0.1933 0.049 Uiso 1 1 calc R U . . .
H39B H 0.5268 1.0671 0.2483 0.049 Uiso 1 1 calc R U . . .
C40 C 0.71301(19) 0.94174(16) 0.23777(13) 0.0492(5) Uani 1 1 d . . . . .
H40A H 0.7998 0.9555 0.2433 0.059 Uiso 1 1 calc R U . . .
H40B H 0.6881 0.9136 0.1908 0.059 Uiso 1 1 calc R U . . .
C41 C 0.28087(17) 0.97763(12) 0.27348(10) 0.0337(4) Uani 1 1 d . . . . .
C42 C 0.28141(18) 1.00934(13) 0.20088(11) 0.0397(5) Uani 1 1 d . . . . .
H42A H 0.3633 1.0447 0.1909 0.048 Uiso 1 1 calc R U . . .
H42B H 0.2554 0.9551 0.1671 0.048 Uiso 1 1 calc R U . . .
C43 C 0.1998(2) 1.06837(14) 0.19350(13) 0.0499(6) Uani 1 1 d . . . . .
H43 H 0.2031 1.0875 0.1464 0.060 Uiso 1 1 calc R U . . .
C44 C 0.07239(19) 1.01493(14) 0.20824(12) 0.0453(5) Uani 1 1 d . . . . .
H44A H 0.0209 1.0537 0.2042 0.054 Uiso 1 1 calc R U . . .
H44B H 0.0430 0.9609 0.1745 0.054 Uiso 1 1 calc R U . . .
C45 C 0.0671(2) 0.98473(16) 0.27967(11) 0.0463(5) Uani 1 1 d . . . . .
H45 H -0.0157 0.9477 0.2883 0.056 Uiso 1 1 calc R U . . .
C46 C 0.15073(17) 0.92758(14) 0.28653(10) 0.0366(4) Uani 1 1 d . . . . .
H46A H 0.1229 0.8721 0.2541 0.044 Uiso 1 1 calc R U . . .
H46B H 0.1460 0.9080 0.3330 0.044 Uiso 1 1 calc R U . . .
C47 C 0.1070(3) 1.0679(2) 0.33130(15) 0.0706(9) Uani 1 1 d . . . . .
H47A H 0.1032 1.0489 0.3779 0.085 Uiso 1 1 calc R U . . .
H47B H 0.0544 1.1059 0.3276 0.085 Uiso 1 1 calc R U . . .
C48 C 0.2337(3) 1.12234(18) 0.31736(16) 0.0753(10) Uani 1 1 d . . . . .
H48 H 0.2603 1.1776 0.3510 0.090 Uiso 1 1 calc R U . . .
C49 C 0.3164(2) 1.06337(15) 0.32507(14) 0.0557(7) Uani 1 1 d . . . . .
H49A H 0.3990 1.1001 0.3180 0.067 Uiso 1 1 calc R U . . .
H49B H 0.3126 1.0448 0.3718 0.067 Uiso 1 1 calc R U . . .
C50 C 0.2419(3) 1.15239(16) 0.24535(18) 0.0757(10) Uani 1 1 d . . . . .
H50A H 0.1921 1.1922 0.2404 0.091 Uiso 1 1 calc R U . . .
H50B H 0.3248 1.1874 0.2372 0.091 Uiso 1 1 calc R U . . .
C51 C 0.30019(15) 0.70071(11) 0.45731(8) 0.0253(3) Uani 1 1 d . . . . .
C52 C 0.32086(16) 0.76349(12) 0.52503(9) 0.0294(4) Uani 1 1 d . . . . .
H52A H 0.3409 0.8277 0.5150 0.035 Uiso 1 1 calc R U . . .
H52B H 0.2469 0.7488 0.5503 0.035 Uiso 1 1 calc R U . . .
C53 C 0.42132(17) 0.75241(14) 0.56972(9) 0.0361(4) Uani 1 1 d . . . . .
H53 H 0.4315 0.7938 0.6128 0.043 Uiso 1 1 calc R U . . .
C54 C 0.53713(17) 0.77689(14) 0.53249(10) 0.0391(4) Uani 1 1 d . . . . .
H54A H 0.6016 0.7706 0.5618 0.047 Uiso 1 1 calc R U . . .
H54B H 0.5586 0.8408 0.5216 0.047 Uiso 1 1 calc R U . . .
C55 C 0.52140(16) 0.71303(13) 0.46697(9) 0.0322(4) Uani 1 1 d . . . . .
H55 H 0.5964 0.7292 0.4417 0.039 Uiso 1 1 calc R U . . .
C56 C 0.42068(15) 0.72528(12) 0.42329(9) 0.0285(4) Uani 1 1 d . . . . .
H56A H 0.4123 0.6867 0.3796 0.034 Uiso 1 1 calc R U . . .
H56B H 0.4426 0.7895 0.4130 0.034 Uiso 1 1 calc R U . . .
C57 C 0.49038(16) 0.61466(13) 0.48414(9) 0.0336(4) Uani 1 1 d . . . . .
H57A H 0.4819 0.5732 0.4419 0.040 Uiso 1 1 calc R U . . .
H57B H 0.5545 0.6077 0.5133 0.040 Uiso 1 1 calc R U . . .
C58 C 0.37447(16) 0.59022(13) 0.52129(9) 0.0329(4) Uani 1 1 d . . . . .
H58 H 0.3535 0.5258 0.5326 0.039 Uiso 1 1 calc R U . . .
C59 C 0.27419(15) 0.60139(11) 0.47626(9) 0.0282(4) Uani 1 1 d . . . . .
H59A H 0.1994 0.5840 0.5006 0.034 Uiso 1 1 calc R U . . .
H59B H 0.2634 0.5596 0.4340 0.034 Uiso 1 1 calc R U . . .
C60 C 0.38960(18) 0.65422(14) 0.58687(9) 0.0376(4) Uani 1 1 d . . . . .
H60A H 0.3151 0.6384 0.6116 0.045 Uiso 1 1 calc R U . . .
H60B H 0.4531 0.6473 0.6166 0.045 Uiso 1 1 calc R U . . .
C61 C 0.09736(15) 0.71817(11) 0.42793(8) 0.0268(4) Uani 1 1 d . . . . .
C62 C 0.02301(16) 0.70886(12) 0.36158(9) 0.0305(4) Uani 1 1 d . . . . .
H62A H 0.0647 0.7578 0.3336 0.037 Uiso 1 1 calc R U . . .
H62B H 0.0168 0.6498 0.3355 0.037 Uiso 1 1 calc R U . . .
C63 C -0.10207(17) 0.71415(14) 0.37370(10) 0.0370(4) Uani 1 1 d . . . . .
H63 H -0.1454 0.7080 0.3290 0.044 Uiso 1 1 calc R U . . .
C64 C -0.09460(18) 0.80568(14) 0.41300(11) 0.0403(5) Uani 1 1 d . . . . .
H64A H -0.1753 0.8087 0.4215 0.048 Uiso 1 1 calc R U . . .
H64B H -0.0539 0.8560 0.3859 0.048 Uiso 1 1 calc R U . . .
C65 C -0.02590(18) 0.81553(14) 0.48073(10) 0.0384(4) Uani 1 1 d . . . . .
H65 H -0.0202 0.8755 0.5064 0.046 Uiso 1 1 calc R U . . .
C66 C 0.09950(16) 0.81031(12) 0.46788(9) 0.0310(4) Uani 1 1 d . . . . .
H66A H 0.1431 0.8177 0.5120 0.037 Uiso 1 1 calc R U . . .
H66B H 0.1424 0.8611 0.4418 0.037 Uiso 1 1 calc R U . . .
C67 C -0.09173(18) 0.73852(15) 0.52229(11) 0.0425(5) Uani 1 1 d . . . . .
H67A H -0.1722 0.7418 0.5310 0.051 Uiso 1 1 calc R U . . .
H67B H -0.0491 0.7447 0.5666 0.051 Uiso 1 1 calc R U . . .
C68 C -0.10005(17) 0.64671(14) 0.48302(10) 0.0373(4) Uani 1 1 d . . . . .
H68 H -0.1428 0.5963 0.5104 0.045 Uiso 1 1 calc R U . . .
C69 C 0.02545(16) 0.64178(12) 0.47001(9) 0.0304(4) Uani 1 1 d . . . . .
H69A H 0.0195 0.5819 0.4455 0.036 Uiso 1 1 calc R U . . .
H69B H 0.0681 0.6467 0.5142 0.036 Uiso 1 1 calc R U . . .
C70 C -0.16827(17) 0.63700(15) 0.41500(11) 0.0410(5) Uani 1 1 d . . . . .
H70A H -0.1750 0.5775 0.3895 0.049 Uiso 1 1 calc R U . . .
H70B H -0.2491 0.6398 0.4232 0.049 Uiso 1 1 calc R U . . .
C71 C 0.09859(15) 0.44713(11) 0.24637(8) 0.0255(3) Uani 1 1 d . . . . .
C72 C 0.04796(15) 0.40550(12) 0.17349(8) 0.0279(4) Uani 1 1 d . . . . .
H72A H 0.0382 0.4544 0.1474 0.033 Uiso 1 1 calc R U . . .
H72B H 0.1052 0.3797 0.1499 0.033 Uiso 1 1 calc R U . . .
C73 C -0.07178(17) 0.33047(13) 0.17443(9) 0.0345(4) Uani 1 1 d . . . . .
H73 H -0.1004 0.3055 0.1267 0.041 Uiso 1 1 calc R U . . .
C74 C -0.16215(16) 0.37029(13) 0.20891(10) 0.0362(4) Uani 1 1 d . . . . .
H74A H -0.1728 0.4193 0.1833 0.043 Uiso 1 1 calc R U . . .
H74B H -0.2396 0.3222 0.2093 0.043 Uiso 1 1 calc R U . . .
C75 C -0.11768(16) 0.40859(13) 0.28173(9) 0.0331(4) Uani 1 1 d . . . . .
H75 H -0.1755 0.4357 0.3043 0.040 Uiso 1 1 calc R U . . .
C76 C 0.00301(16) 0.48163(11) 0.28104(9) 0.0285(4) Uani 1 1 d . . . . .
H76A H 0.0304 0.5059 0.3285 0.034 Uiso 1 1 calc R U . . .
H76B H -0.0063 0.5325 0.2572 0.034 Uiso 1 1 calc R U . . .
C77 C -0.10445(17) 0.33171(13) 0.32101(10) 0.0362(4) Uani 1 1 d . . . . .
H77A H -0.0780 0.3554 0.3687 0.043 Uiso 1 1 calc R U . . .
H77B H -0.1816 0.2833 0.3213 0.043 Uiso 1 1 calc R U . . .
C78 C -0.01347(17) 0.29276(12) 0.28681(9) 0.0348(4) Uani 1 1 d . . . . .
H78 H -0.0040 0.2428 0.3126 0.042 Uiso 1 1 calc R U . . .
C79 C 0.10619(16) 0.36801(12) 0.28704(9) 0.0296(4) Uani 1 1 d . . . . .
H79A H 0.1657 0.3417 0.2669 0.035 Uiso 1 1 calc R U . . .
H79B H 0.1329 0.3923 0.3346 0.035 Uiso 1 1 calc R U . . .
C80 C -0.05598(18) 0.25427(13) 0.21357(10) 0.0382(4) Uani 1 1 d . . . . .
H80A H 0.0027 0.2288 0.1914 0.046 Uiso 1 1 calc R U . . .
H80B H -0.1321 0.2047 0.2135 0.046 Uiso 1 1 calc R U . . .
Li1 Li 0.2094(3) 0.6158(2) 0.17518(15) 0.0328(6) Uani 1 1 d . . . . .
Li2 Li 0.2873(3) 0.8229(2) 0.19430(16) 0.0342(7) Uani 1 1 d . . . . .
Li3 Li 0.2839(3) 0.8229(2) 0.35252(15) 0.0318(6) Uani 1 1 d . . . . .
Li4 Li 0.2021(3) 0.6116(2) 0.33102(15) 0.0315(6) Uani 1 1 d . . . . .
C1_1 C 0.8236(7) 0.0107(7) 0.0428(6) 0.083(3) Uani 0.5 1 d D U P A -1
H1A_1 H 0.7995 0.0468 0.0800 0.124 Uiso 0.5 1 calc R U P A -1
H1B_1 H 0.7915 -0.0541 0.0491 0.124 Uiso 0.5 1 calc R U P A -1
H1C_1 H 0.7932 0.0218 -0.0007 0.124 Uiso 0.5 1 calc R U P A -1
C2_1 C 0.9574(6) 0.0381(5) 0.0430(3) 0.0670(16) Uani 0.5 1 d D U P A -1
H2A_1 H 0.9892 0.1048 0.0413 0.080 Uiso 0.5 1 calc R U P A -1
H2B_1 H 0.9870 0.0238 0.0861 0.080 Uiso 0.5 1 calc R U P A -1
C3_1 C 1.0037(6) -0.0086(6) -0.0155(3) 0.0516(19) Uani 0.5 1 d D U P A -1
H3A_1 H 0.9811 0.0111 -0.0584 0.062 Uiso 0.5 1 calc R U P A -1
H3B_1 H 0.9647 -0.0751 -0.0167 0.062 Uiso 0.5 1 calc R U P A -1
C4_1 C 1.1375(5) 0.0103(4) -0.0123(3) 0.0533(13) Uani 0.5 1 d D U P A -1
H4A_1 H 1.1771 0.0769 -0.0099 0.064 Uiso 0.5 1 calc R U P A -1
H4B_1 H 1.1604 -0.0112 0.0298 0.064 Uiso 0.5 1 calc R U P A -1
C5_1 C 1.1804(7) -0.0356(6) -0.0728(4) 0.0595(18) Uani 0.5 1 d D U P A -1
H5A_1 H 1.1617 -0.0122 -0.1144 0.089 Uiso 0.5 1 calc R U P A -1
H5B_1 H 1.1410 -0.1015 -0.0756 0.089 Uiso 0.5 1 calc R U P A -1
H5C_1 H 1.2662 -0.0230 -0.0677 0.089 Uiso 0.5 1 calc R U P A -1

loop_
_atom_site_aniso_label
_atom_site_aniso_U_11
_atom_site_aniso_U_22
_atom_site_aniso_U_33
_atom_site_aniso_U_23
_atom_site_aniso_U_13
_atom_site_aniso_U_12
N1 0.0297(7) 0.0249(7) 0.0212(7) -0.0008(5) 0.0020(5) 0.0095(6)
N2 0.0309(8) 0.0317(7) 0.0223(7) 0.0003(6) -0.0010(6) 0.0110(6)
N3 0.0314(8) 0.0245(7) 0.0303(8) -0.0016(6) -0.0048(6) 0.0094(6)
N4 0.0305(7) 0.0289(7) 0.0187(7) -0.0026(5) -0.0007(5) 0.0123(6)
C1 0.0306(9) 0.0274(8) 0.0217(9) -0.0008(6) 0.0020(6) 0.0104(7)
C2 0.0331(9) 0.0306(9) 0.0284(9) 0.0028(7) 0.0011(7) 0.0086(7)
C3 0.0323(10) 0.0403(10) 0.0387(11) 0.0044(8) 0.0050(8) 0.0077(8)
C4 0.0321(10) 0.0458(11) 0.0424(12) -0.0015(9) -0.0027(8) 0.0126(8)
C5 0.0379(10) 0.0421(11) 0.0364(11) 0.0022(8) -0.0033(8) 0.0179(8)
C6 0.0364(9) 0.0319(9) 0.0262(9) 0.0010(7) 0.0007(7) 0.0130(7)
C7 0.0397(11) 0.0428(11) 0.0483(12) 0.0001(9) 0.0035(9) 0.0206(9)
C8 0.0381(10) 0.0434(11) 0.0389(11) -0.0063(8) 0.0087(8) 0.0173(9)
C9 0.0342(9) 0.0328(9) 0.0257(9) -0.0038(7) 0.0044(7) 0.0110(7)
C10 0.0336(10) 0.0557(12) 0.0374(11) 0.0029(9) 0.0108(8) 0.0140(9)
C11 0.0314(9) 0.0292(9) 0.0227(9) 0.0016(6) -0.0002(7) 0.0101(7)
C12 0.0371(10) 0.0357(9) 0.0242(9) 0.0027(7) 0.0030(7) 0.0120(8)
C13 0.0361(10) 0.0438(11) 0.0287(10) 0.0054(8) 0.0082(7) 0.0095(8)
C14 0.0320(10) 0.0455(11) 0.0357(11) 0.0024(8) 0.0024(8) 0.0050(8)
C15 0.0324(9) 0.0428(10) 0.0255(9) -0.0027(7) -0.0024(7) 0.0086(8)
C16 0.0320(9) 0.0351(9) 0.0228(9) 0.0002(7) 0.0010(7) 0.0100(7)
C17 0.0327(10) 0.0566(12) 0.0354(11) 0.0100(9) -0.0010(8) 0.0156(9)
C18 0.0372(10) 0.0409(10) 0.0429(12) 0.0081(8) 0.0028(8) 0.0187(8)
C19 0.0348(9) 0.0338(9) 0.0304(10) 0.0047(7) 0.0032(7) 0.0141(7)
C20 0.0351(10) 0.0527(12) 0.0423(12) 0.0015(9) 0.0071(8) 0.0184(9)
C21 0.0311(9) 0.0341(9) 0.0260(9) 0.0020(7) 0.0008(7) 0.0099(7)
C22 0.0347(10) 0.0392(10) 0.0301(10) -0.0014(7) 0.0031(7) 0.0128(8)
C23 0.0401(11) 0.0513(12) 0.0377(12) -0.0029(9) 0.0091(8) 0.0171(9)
C24 0.0354(10) 0.0586(13) 0.0477(13) 0.0133(10) 0.0109(9) 0.0193(9)
C25 0.0303(10) 0.0502(12) 0.0407(12) 0.0094(9) -0.0014(8) 0.0059(8)
C26 0.0358(10) 0.0348(9) 0.0323(10) 0.0046(7) -0.0022(7) 0.0077(8)
C27 0.0363(10) 0.0525(12) 0.0441(12) 0.0147(9) 0.0085(9) 0.0088(9)
C28 0.0418(11) 0.0590(13) 0.0333(11) 0.0163(9) 0.0057(8) 0.0176(10)
C29 0.0344(10) 0.0421(10) 0.0313(10) 0.0079(8) 0.0025(7) 0.0128(8)
C30 0.0391(11) 0.0715(15) 0.0289(11) 0.0028(9) 0.0081(8) 0.0175(10)
C31 0.0314(9) 0.0258(8) 0.0374(10) 0.0007(7) -0.0043(7) 0.0082(7)
C32 0.0335(9) 0.0288(9) 0.0347(10) 0.0015(7) -0.0015(7) 0.0099(7)
C33 0.0338(10) 0.0365(10) 0.0529(13) 0.0031(9) -0.0011(8) 0.0145(8)
C34 0.0315(10) 0.0403(11) 0.0552(13) 0.0030(9) -0.0091(9) 0.0127(8)
C35 0.0389(11) 0.0341(10) 0.0574(14) -0.0064(9) -0.0173(9) 0.0116(8)
C36 0.0358(10) 0.0292(9) 0.0448(12) -0.0050(8) -0.0119(8) 0.0118(8)
C37 0.0336(11) 0.0354(11) 0.0845(18) 0.0038(11) -0.0144(11) 0.0028(8)
C38 0.0336(11) 0.0440(12) 0.0683(15) 0.0186(10) -0.0002(10) 0.0036(9)
C39 0.0351(10) 0.0320(10) 0.0544(13) 0.0105(8) -0.0046(9) 0.0061(8)
C40 0.0330(10) 0.0544(13) 0.0598(14) 0.0101(10) 0.0048(9) 0.0117(9)
C41 0.0376(10) 0.0276(9) 0.0366(10) -0.0048(7) -0.0099(8) 0.0136(7)
C42 0.0364(10) 0.0313(9) 0.0506(12) 0.0086(8) -0.0078(8) 0.0085(8)
C43 0.0510(12) 0.0352(11) 0.0641(15) 0.0079(10) -0.0199(11) 0.0145(9)
C44 0.0453(11) 0.0399(11) 0.0546(13) -0.0027(9) -0.0155(10) 0.0217(9)
C45 0.0439(11) 0.0584(13) 0.0443(12) -0.0048(10) -0.0071(9) 0.0305(10)
C46 0.0370(10) 0.0460(11) 0.0311(10) 0.0002(8) -0.0025(7) 0.0205(8)
C47 0.0762(18) 0.0891(19) 0.0643(17) -0.0304(14) -0.0265(14) 0.0633(16)
C48 0.086(2) 0.0547(14) 0.092(2) -0.0444(14) -0.0552(17) 0.0484(15)
C49 0.0591(14) 0.0426(12) 0.0679(16) -0.0249(11) -0.0346(12) 0.0292(11)
C50 0.0695(17) 0.0322(12) 0.126(3) -0.0068(13) -0.0491(17) 0.0224(11)
C51 0.0312(9) 0.0265(8) 0.0191(8) -0.0022(6) -0.0007(6) 0.0114(7)
C52 0.0344(9) 0.0331(9) 0.0222(9) -0.0042(7) -0.0032(7) 0.0150(7)
C53 0.0410(10) 0.0459(11) 0.0235(9) -0.0079(7) -0.0077(7) 0.0203(8)
C54 0.0379(10) 0.0417(11) 0.0365(11) -0.0049(8) -0.0119(8) 0.0136(8)
C55 0.0288(9) 0.0386(10) 0.0304(10) -0.0006(7) -0.0005(7) 0.0135(7)
C56 0.0323(9) 0.0308(9) 0.0229(9) -0.0012(6) -0.0008(7) 0.0119(7)
C57 0.0350(9) 0.0419(10) 0.0288(10) -0.0001(7) -0.0023(7) 0.0206(8)
C58 0.0384(10) 0.0361(9) 0.0287(10) 0.0059(7) 0.0007(7) 0.0175(8)
C59 0.0325(9) 0.0302(9) 0.0246(9) 0.0013(6) 0.0023(7) 0.0139(7)
C60 0.0432(11) 0.0543(12) 0.0224(9) 0.0042(8) -0.0005(7) 0.0256(9)
C61 0.0297(9) 0.0315(9) 0.0204(9) -0.0036(6) -0.0012(6) 0.0133(7)
C62 0.0355(9) 0.0323(9) 0.0252(9) -0.0025(7) -0.0052(7) 0.0144(7)
C63 0.0345(10) 0.0459(11) 0.0338(10) 0.0013(8) -0.0071(8) 0.0180(8)
C64 0.0377(10) 0.0457(11) 0.0454(12) 0.0037(9) -0.0008(8) 0.0245(9)
C65 0.0430(11) 0.0415(10) 0.0373(11) -0.0041(8) 0.0024(8) 0.0254(9)
C66 0.0355(9) 0.0322(9) 0.0279(9) -0.0047(7) -0.0014(7) 0.0168(7)
C67 0.0402(11) 0.0577(13) 0.0378(11) 0.0017(9) 0.0086(8) 0.0276(10)
C68 0.0342(10) 0.0443(11) 0.0371(11) 0.0072(8) 0.0065(8) 0.0165(8)
C69 0.0334(9) 0.0351(9) 0.0257(9) 0.0004(7) 0.0005(7) 0.0160(7)
C70 0.0306(10) 0.0475(11) 0.0461(12) 0.0029(9) -0.0023(8) 0.0146(8)
C71 0.0310(9) 0.0258(8) 0.0183(8) -0.0008(6) 0.0010(6) 0.0077(7)
C72 0.0315(9) 0.0306(9) 0.0190(8) -0.0011(6) 0.0027(6) 0.0070(7)
C73 0.0370(10) 0.0354(10) 0.0241(9) -0.0033(7) -0.0005(7) 0.0030(8)
C74 0.0310(9) 0.0402(10) 0.0328(10) 0.0045(8) 0.0011(7) 0.0041(8)
C75 0.0341(9) 0.0374(10) 0.0281(10) 0.0030(7) 0.0087(7) 0.0113(8)
C76 0.0363(9) 0.0280(8) 0.0214(9) 0.0007(6) 0.0034(7) 0.0109(7)
C77 0.0404(10) 0.0362(10) 0.0287(10) 0.0058(7) 0.0093(8) 0.0061(8)
C78 0.0444(11) 0.0278(9) 0.0309(10) 0.0069(7) 0.0049(8) 0.0081(8)
C79 0.0375(10) 0.0289(9) 0.0231(9) 0.0019(6) 0.0032(7) 0.0117(7)
C80 0.0407(10) 0.0283(9) 0.0378(11) -0.0027(7) 0.0045(8) 0.0011(8)
Li1 0.0399(16) 0.0335(15) 0.0255(15) 0.0026(11) -0.0015(12) 0.0125(13)
Li2 0.0379(16) 0.0326(15) 0.0303(16) -0.0015(12) -0.0023(12) 0.0100(13)
Li3 0.0373(16) 0.0313(15) 0.0273(16) 0.0017(11) -0.0004(12) 0.0118(12)
Li4 0.0363(16) 0.0321(15) 0.0262(15) -0.0035(11) 0.0009(12) 0.0129(12)
C1_1 0.074(4) 0.082(7) 0.103(10) 0.040(6) 0.019(5) 0.031(4)
C2_1 0.076(4) 0.078(4) 0.055(4) 0.025(3) -0.001(3) 0.029(3)
C3_1 0.058(3) 0.048(4) 0.043(6) 0.015(4) -0.010(4) 0.006(2)
C4_1 0.061(3) 0.045(3) 0.051(3) 0.015(2) -0.015(2) 0.010(2)
C5_1 0.060(3) 0.063(4) 0.054(4) 0.014(3) -0.009(3) 0.015(3)

loop_
_atom_type_symbol
_atom_type_description
_atom_type_scat_dispersion_real
_atom_type_scat_dispersion_imag
_atom_type_scat_source
C C 0.0181 0.0091 'International Tables Vol C Tables 4.2.6.8 and 6.1.1.4'
H H 0.0000 0.0000 'International Tables Vol C Tables 4.2.6.8 and 6.1.1.4'
Li Li 0.0008 0.0003 'International Tables Vol C Tables 4.2.6.8 and 6.1.1.4'
N N 0.0311 0.0180 'International Tables Vol C Tables 4.2.6.8 and 6.1.1.4'

loop_
_geom_angle_atom_site_label_1
_geom_angle_atom_site_label_2
_geom_angle_atom_site_label_3
_geom_angle
C1 N1 C71 119.01(13)
C1 N1 Li4 113.17(13)
C71 N1 Li4 106.37(13)
C1 N1 Li1 101.84(13)
C71 N1 Li1 116.56(13)
Li4 N1 Li1 98.14(13)
C11 N2 C21 118.78(13)
C11 N2 Li2 116.59(14)
C21 N2 Li2 104.92(14)
C11 N2 Li1 101.31(13)
C21 N2 Li1 117.17(14)
Li2 N2 Li1 96.28(14)
C31 N3 C41 119.63(13)
C31 N3 Li3 105.91(14)
C41 N3 Li3 114.93(14)
C31 N3 Li2 113.11(14)
C41 N3 Li2 101.65(13)
Li3 N3 Li2 99.97(14)
C61 N4 C51 119.82(13)
C61 N4 Li4 112.78(13)
C51 N4 Li4 103.68(13)
C61 N4 Li3 105.95(13)
C51 N4 Li3 113.76(13)
Li4 N4 Li3 99.01(13)
N1 C1 C2 105.79(13)
N1 C1 C9 117.28(14)
C2 C1 C9 105.60(14)
N1 C1 C6 113.86(13)
C2 C1 C6 106.12(14)
C9 C1 C6 107.32(14)
N1 C1 Li1 46.53(10)
C2 C1 Li1 66.75(11)
C9 C1 Li1 104.25(12)
C6 C1 Li1 148.35(13)
C3 C2 C1 113.78(15)
C3 C2 Li1 154.16(15)
C1 C2 Li1 80.02(12)
C3 C2 H2A 108.8
C1 C2 H2A 108.8
Li1 C2 H2A 45.4
C3 C2 H2B 108.8
C1 C2 H2B 108.8
Li1 C2 H2B 85.3
H2A C2 H2B 107.7
C4 C3 C2 109.48(16)
C4 C3 C10 108.90(17)
C2 C3 C10 108.83(16)
C4 C3 H3 109.9
C2 C3 H3 109.9
C10 C3 H3 109.9
C5 C4 C3 109.22(16)
C5 C4 H4A 109.8
C3 C4 H4A 109.8
C5 C4 H4B 109.8
C3 C4 H4B 109.8
H4A C4 H4B 108.3
C4 C5 C7 110.30(17)
C4 C5 C6 110.15(15)
C7 C5 C6 107.93(15)
C4 C5 H5 109.5
C7 C5 H5 109.5
C6 C5 H5 109.5
C5 C6 C1 112.88(15)
C5 C6 H6A 109.0
C1 C6 H6A 109.0
C5 C6 H6B 109.0
C1 C6 H6B 109.0
H6A C6 H6B 107.8
C8 C7 C5 109.10(16)
C8 C7 H7A 109.9
C5 C7 H7A 109.9
C8 C7 H7B 109.9
C5 C7 H7B 109.9
H7A C7 H7B 108.3
C10 C8 C7 109.12(17)
C10 C8 C9 109.56(16)
C7 C8 C9 110.84(16)
C10 C8 H8 109.1
C7 C8 H8 109.1
C9 C8 H8 109.1
C8 C9 C1 111.34(14)
C8 C9 H9A 109.4
C1 C9 H9A 109.4
C8 C9 H9B 109.4
C1 C9 H9B 109.4
H9A C9 H9B 108.0
C8 C10 C3 109.48(16)
C8 C10 H10A 109.8
C3 C10 H10A 109.8
C8 C10 H10B 109.8
C3 C10 H10B 109.8
H10A C10 H10B 108.2
N2 C11 C12 106.67(14)
N2 C11 C19 114.14(14)
C12 C11 C19 105.58(14)
N2 C11 C16 116.47(14)
C12 C11 C16 105.39(14)
C19 C11 C16 107.69(14)
N2 C11 Li1 46.78(10)
C12 C11 Li1 67.44(11)
C19 C11 Li1 148.85(13)
C16 C11 Li1 103.38(12)
C13 C12 C11 113.81(15)
C13 C12 Li1 153.68(15)
C11 C12 Li1 79.25(12)
C13 C12 H12A 108.8
C11 C12 H12A 108.8
Li1 C12 H12A 45.1
C13 C12 H12B 108.8
C11 C12 H12B 108.8
Li1 C12 H12B 86.5
H12A C12 H12B 107.7
C20 C13 C12 109.63(16)
C20 C13 C14 109.29(17)
C12 C13 C14 108.65(15)
C20 C13 H13 109.8
C12 C13 H13 109.8
C14 C13 H13 109.8
C15 C14 C13 109.37(16)
C15 C14 H14A 109.8
C13 C14 H14A 109.8
C15 C14 H14B 109.8
C13 C14 H14B 109.8
H14A C14 H14B 108.2
C14 C15 C17 109.50(16)
C14 C15 C16 109.44(15)
C17 C15 C16 110.10(15)
C14 C15 H15 109.3
C17 C15 H15 109.3
C16 C15 H15 109.3
C15 C16 C11 111.99(14)
C15 C16 H16A 109.2
C11 C16 H16A 109.2
C15 C16 H16B 109.2
C11 C16 H16B 109.2
H16A C16 H16B 107.9
C15 C17 C18 109.28(15)
C15 C17 H17A 109.8
C18 C17 H17A 109.8
C15 C17 H17B 109.8
C18 C17 H17B 109.8
H17A C17 H17B 108.3
C19 C18 C20 109.75(16)
C19 C18 C17 108.84(16)
C20 C18 C17 109.84(17)
C19 C18 H18 109.5
C20 C18 H18 109.5
C17 C18 H18 109.5
C18 C19 C11 112.84(15)
C18 C19 H19A 109.0
C11 C19 H19A 109.0
C18 C19 H19B 109.0
C11 C19 H19B 109.0
H19A C19 H19B 107.8
C13 C20 C18 108.96(16)
C13 C20 H20A 109.9
C18 C20 H20A 109.9
C13 C20 H20B 109.9
C18 C20 H20B 109.9
H20A C20 H20B 108.3
N2 C21 C26 106.93(14)
N2 C21 C29 116.97(15)
C26 C21 C29 104.74(15)
N2 C21 C22 113.47(14)
C26 C21 C22 105.80(15)
C29 C21 C22 107.99(15)
C23 C22 C21 112.49(16)
C23 C22 H22A 109.1
C21 C22 H22A 109.1
C23 C22 H22B 109.1
C21 C22 H22B 109.1
H22A C22 H22B 107.8
C30 C23 C24 109.06(18)
C30 C23 C22 109.14(17)
C24 C23 C22 110.12(17)
C30 C23 H23 109.5
C24 C23 H23 109.5
C22 C23 H23 109.5
C25 C24 C23 108.98(17)
C25 C24 H24A 109.9
C23 C24 H24A 109.9
C25 C24 H24B 109.9
C23 C24 H24B 109.9
H24A C24 H24B 108.3
C24 C25 C27 110.34(18)
C24 C25 C26 109.76(16)
C27 C25 C26 108.53(17)
C24 C25 H25 109.4
C27 C25 H25 109.4
C26 C25 H25 109.4
C25 C26 C21 114.01(16)
C25 C26 Li2 158.02(15)
C21 C26 Li2 79.52(12)
C25 C26 H26A 108.8
C21 C26 H26A 108.8
Li2 C26 H26A 49.3
C25 C26 H26B 108.8
C21 C26 H26B 108.8
Li2 C26 H26B 81.0
H26A C26 H26B 107.6
C25 C27 C28 108.09(17)
C25 C27 H27A 110.1
C28 C27 H27A 110.1
C25 C27 H27B 110.1
C28 C27 H27B 110.1
H27A C27 H27B 108.4
C30 C28 C27 109.41(18)
C30 C28 C29 109.65(17)
C27 C28 C29 109.84(17)
C30 C28 H28 109.3
C27 C28 H28 109.3
C29 C28 H28 109.3
C28 C29 C21 112.03(16)
C28 C29 H29A 109.2
C21 C29 H29A 109.2
C28 C29 H29B 109.2
C21 C29 H29B 109.2
H29A C29 H29B 107.9
C23 C30 C28 109.97(17)
C23 C30 H30A 109.7
C28 C30 H30A 109.7
C23 C30 H30B 109.7
C28 C30 H30B 109.7
H30A C30 H30B 108.2
N3 C31 C32 106.12(13)
N3 C31 C39 116.39(15)
C32 C31 C39 106.26(15)
N3 C31 C36 114.60(15)
C32 C31 C36 105.71(14)
C39 C31 C36 106.93(15)
C33 C32 C31 113.75(15)
C33 C32 H32A 108.8
C31 C32 H32A 108.8
C33 C32 H32B 108.8
C31 C32 H32B 108.8
H32A C32 H32B 107.7
C34 C33 C40 109.52(17)
C34 C33 C32 110.15(17)
C40 C33 C32 108.11(16)
C34 C33 H33 109.7
C40 C33 H33 109.7
C32 C33 H33 109.7
C33 C34 C35 109.14(17)
C33 C34 H34A 109.9
C35 C34 H34A 109.9
C33 C34 H34B 109.9
C35 C34 H34B 109.9
H34A C34 H34B 108.3
C37 C35 C34 109.1(2)
C37 C35 C36 109.36(17)
C34 C35 C36 109.75(16)
C37 C35 H35 109.5
C34 C35 H35 109.5
C36 C35 H35 109.5
C35 C36 C31 112.48(17)
C35 C36 H36A 109.1
C31 C36 H36A 109.1
C35 C36 H36B 109.1
C31 C36 H36B 109.1
H36A C36 H36B 107.8
C35 C37 C38 109.50(17)
C35 C37 H37A 109.8
C38 C37 H37A 109.8
C35 C37 H37B 109.8
C38 C37 H37B 109.8
H37A C37 H37B 108.2
C37 C38 C40 109.66(19)
C37 C38 C39 109.6(2)
C40 C38 C39 110.45(18)
C37 C38 H38 109.0
C40 C38 H38 109.0
C39 C38 H38 109.0
C38 C39 C31 111.70(16)
C38 C39 H39A 109.3
C31 C39 H39A 109.3
C38 C39 H39B 109.3
C31 C39 H39B 109.3
H39A C39 H39B 107.9
C38 C40 C33 108.78(18)
C38 C40 H40A 109.9
C33 C40 H40A 109.9
C38 C40 H40B 109.9
C33 C40 H40B 109.9
H40A C40 H40B 108.3
N3 C41 C46 105.69(15)
N3 C41 C49 116.71(15)
C46 C41 C49 105.36(17)
N3 C41 C42 114.32(15)
C46 C41 C42 106.03(15)
C49 C41 C42 107.81(17)
N3 C41 Li2 46.41(10)
C46 C41 Li2 88.22(12)
C49 C41 Li2 161.76(15)
C42 C41 Li2 79.17(12)
C43 C42 C41 112.41(18)
C43 C42 H42A 109.1
C41 C42 H42A 109.1
C43 C42 H42B 109.1
C41 C42 H42B 109.1
H42A C42 H42B 107.9
C50 C43 C44 108.5(2)
C50 C43 C42 108.57(17)
C44 C43 C42 110.15(17)
C50 C43 H43 109.9
C44 C43 H43 109.9
C42 C43 H43 109.9
C45 C44 C43 110.09(17)
C45 C44 H44A 109.6
C43 C44 H44A 109.6
C45 C44 H44B 109.6
C43 C44 H44B 109.6
H44A C44 H44B 108.2
C47 C45 C44 109.4(2)
C47 C45 C46 108.66(17)
C44 C45 C46 109.49(17)
C47 C45 H45 109.7
C44 C45 H45 109.7
C46 C45 H45 109.7
C45 C46 C41 114.23(17)
C45 C46 H46A 108.7
C41 C46 H46A 108.7
C45 C46 H46B 108.7
C41 C46 H46B 108.7
H46A C46 H46B 107.6
C45 C47 C48 108.6(2)
C45 C47 H47A 110.0
C48 C47 H47A 110.0
C45 C47 H47B 110.0
C48 C47 H47B 110.0
H47A C47 H47B 108.4
C47 C48 C50 111.0(2)
C47 C48 C49 109.8(2)
C50 C48 C49 109.0(3)
C47 C48 H48 109.0
C50 C48 H48 109.0
C49 C48 H48 109.0
C41 C49 C48 111.45(16)
C41 C49 H49A 109.3
C48 C49 H49A 109.3
C41 C49 H49B 109.3
C48 C49 H49B 109.3
H49A C49 H49B 108.0
C43 C50 C48 109.4(2)
C43 C50 H50A 109.8
C48 C50 H50A 109.8
C43 C50 H50B 109.8
C48 C50 H50B 109.8
H50A C50 H50B 108.2
N4 C51 C56 105.51(13)
N4 C51 C52 116.53(13)
C56 C51 C52 105.56(13)
N4 C51 C59 114.99(13)
C56 C51 C59 106.42(13)
C52 C51 C59 106.96(14)
C53 C52 C51 111.75(14)
C53 C52 H52A 109.3
C51 C52 H52A 109.3
C53 C52 H52B 109.3
C51 C52 H52B 109.3
H52A C52 H52B 107.9
C60 C53 C54 109.52(16)
C60 C53 C52 109.54(16)
C54 C53 C52 110.31(16)
C60 C53 H53 109.2
C54 C53 H53 109.2
C52 C53 H53 109.2
C53 C54 C55 108.95(15)
C53 C54 H54A 109.9
C55 C54 H54A 109.9
C53 C54 H54B 109.9
C55 C54 H54B 109.9
H54A C54 H54B 108.3
C57 C55 C54 109.64(16)
C57 C55 C56 110.27(15)
C54 C55 C56 107.92(14)
C57 C55 H55 109.7
C54 C55 H55 109.7
C56 C55 H55 109.7
C55 C56 C51 113.83(15)
C55 C56 H56A 108.8
C51 C56 H56A 108.8
C55 C56 H56B 108.8
C51 C56 H56B 108.8
H56A C56 H56B 107.7
C58 C57 C55 109.16(14)
C58 C57 H57A 109.8
C55 C57 H57A 109.8
C58 C57 H57B 109.8
C55 C57 H57B 109.8
H57A C57 H57B 108.3
C57 C58 C60 109.14(16)
C57 C58 C59 110.14(15)
C60 C58 C59 108.79(14)
C57 C58 H58 109.6
C60 C58 H58 109.6
C59 C58 H58 109.6
C58 C59 C51 112.43(14)
C58 C59 H59A 109.1
C51 C59 H59A 109.1
C58 C59 H59B 109.1
C51 C59 H59B 109.1
H59A C59 H59B 107.9
C53 C60 C58 109.65(15)
C53 C60 H60A 109.7
C58 C60 H60A 109.7
C53 C60 H60B 109.7
C58 C60 H60B 109.7
H60A C60 H60B 108.2
N4 C61 C62 105.75(13)
N4 C61 C69 116.38(14)
C62 C61 C69 106.12(14)
N4 C61 C66 114.87(14)
C62 C61 C66 106.38(13)
C69 C61 C66 106.57(14)
C63 C62 C61 113.40(15)
C63 C62 H62A 108.9
C61 C62 H62A 108.9
C63 C62 H62B 108.9
C61 C62 H62B 108.9
H62A C62 H62B 107.7
C70 C63 C64 109.32(17)
C70 C63 C62 109.19(15)
C64 C63 C62 109.81(15)
C70 C63 H63 109.5
C64 C63 H63 109.5
C62 C63 H63 109.5
C63 C64 C65 109.18(15)
C63 C64 H64A 109.8
C65 C64 H64A 109.8
C63 C64 H64B 109.8
C65 C64 H64B 109.8
H64A C64 H64B 108.3
C67 C65 C64 108.92(17)
C67 C65 C66 109.43(15)
C64 C65 C66 110.12(16)
C67 C65 H65 109.5
C64 C65 H65 109.5
C66 C65 H65 109.5
C65 C66 C61 112.24(15)
C65 C66 H66A 109.2
C61 C66 H66A 109.2
C65 C66 H66B 109.2
C61 C66 H66B 109.2
H66A C66 H66B 107.9
C65 C67 C68 109.43(16)
C65 C67 H67A 109.8
C68 C67 H67A 109.8
C65 C67 H67B 109.8
C68 C67 H67B 109.8
H67A C67 H67B 108.2
C67 C68 C70 109.36(16)
C67 C68 C69 109.51(16)
C70 C68 C69 109.74(16)
C67 C68 H68 109.4
C70 C68 H68 109.4
C69 C68 H68 109.4
C68 C69 C61 112.37(14)
C68 C69 H69A 109.1
C61 C69 H69A 109.1
C68 C69 H69B 109.1
C61 C69 H69B 109.1
H69A C69 H69B 107.9
C63 C70 C68 108.91(16)
C63 C70 H70A 109.9
C68 C70 H70A 109.9
C63 C70 H70B 109.9
C68 C70 H70B 109.9
H70A C70 H70B 108.3
N1 C71 C76 106.63(13)
N1 C71 C79 117.20(14)
C76 C71 C79 104.77(13)
N1 C71 C72 113.18(13)
C76 C71 C72 106.37(14)
C79 C71 C72 107.83(13)
C73 C72 C71 112.24(14)
C73 C72 H72A 109.2
C71 C72 H72A 109.2
C73 C72 H72B 109.2
C71 C72 H72B 109.2
H72A C72 H72B 107.9
C80 C73 C74 109.91(16)
C80 C73 C72 109.06(15)
C74 C73 C72 109.61(15)
C80 C73 H73 109.4
C74 C73 H73 109.4
C72 C73 H73 109.4
C75 C74 C73 109.14(15)
C75 C74 H74A 109.9
C73 C74 H74A 109.9
C75 C74 H74B 109.9
C73 C74 H74B 109.9
H74A C74 H74B 108.3
C74 C75 C77 109.21(16)
C74 C75 C76 109.80(14)
C77 C75 C76 108.87(15)
C74 C75 H75 109.7
C77 C75 H75 109.7
C76 C75 H75 109.7
C75 C76 C71 113.88(14)
C75 C76 Li4 158.07(13)
C71 C76 Li4 78.91(11)
C75 C76 H76A 108.8
C71 C76 H76A 108.8
Li4 C76 H76A 49.3
C75 C76 H76B 108.8
C71 C76 H76B 108.8
Li4 C76 H76B 81.8
H76A C76 H76B 107.7
C78 C77 C75 108.91(15)
C78 C77 H77A 109.9
C75 C77 H77A 109.9
C78 C77 H77B 109.9
C75 C77 H77B 109.9
H77A C77 H77B 108.3
C77 C78 C80 109.76(16)
C77 C78 C79 109.61(15)
C80 C78 C79 109.88(15)
C77 C78 H78 109.2
C80 C78 H78 109.2
C79 C78 H78 109.2
C78 C79 C71 111.94(15)
C78 C79 H79A 109.2
C71 C79 H79A 109.2
C78 C79 H79B 109.2
C71 C79 H79B 109.2
H79A C79 H79B 107.9
C73 C80 C78 109.17(15)
C73 C80 H80A 109.8
C78 C80 H80A 109.8
C73 C80 H80B 109.8
C78 C80 H80B 109.8
H80A C80 H80B 108.3
N2 Li1 N1 169.67(17)
N2 Li1 C2 116.77(15)
N1 Li1 C2 61.46(10)
N2 Li1 C12 61.81(10)
N1 Li1 C12 116.87(15)
C2 Li1 C12 164.74(14)
N2 Li1 C11 31.91(7)
N1 Li1 C11 149.54(16)
C2 Li1 C11 148.56(14)
C12 Li1 C11 33.31(6)
N2 Li1 C1 149.36(16)
N1 Li1 C1 31.63(7)
C2 Li1 C1 33.24(6)
C12 Li1 C1 148.38(14)
C11 Li1 C1 172.98(13)
N2 Li1 Li2 41.56(9)
N1 Li1 Li2 128.31(14)
C2 Li1 Li2 95.06(12)
C12 Li1 Li2 74.03(10)
C11 Li1 Li2 62.19(9)
C1 Li1 Li2 123.63(12)
N2 Li1 Li4 129.17(14)
N1 Li1 Li4 40.68(9)
C2 Li1 Li4 71.60(10)
C12 Li1 Li4 97.27(12)
C11 Li1 Li4 125.63(12)
C1 Li1 Li4 60.23(9)
Li2 Li1 Li4 89.81(11)
N2 Li2 N3 171.31(19)
N2 Li2 C26 61.05(10)
N3 Li2 C26 123.96(15)
N2 Li2 C41 150.80(16)
N3 Li2 C41 31.94(7)
C26 Li2 C41 134.82(14)
N2 Li2 Li1 42.16(9)
N3 Li2 Li1 129.84(15)
C26 Li2 Li1 76.62(10)
C41 Li2 Li1 147.12(14)
N2 Li2 Li3 131.35(15)
N3 Li2 Li3 39.97(9)
C26 Li2 Li3 134.00(13)
C41 Li2 Li3 60.69(9)
Li1 Li2 Li3 91.34(11)
N3 Li3 N4 166.95(17)
N3 Li3 Li4 126.70(14)
N4 Li3 Li4 40.36(9)
N3 Li3 Li2 40.06(9)
N4 Li3 Li2 127.07(14)
Li4 Li3 Li2 87.95(11)
N1 Li4 N4 170.15(18)
N1 Li4 C76 59.78(9)
N4 Li4 C76 126.92(14)
N1 Li4 Li1 41.17(9)
N4 Li4 Li1 130.33(15)
C76 Li4 Li1 74.94(10)
N1 Li4 Li3 129.68(15)
N4 Li4 Li3 40.63(9)
C76 Li4 Li3 135.03(13)
Li1 Li4 Li3 90.90(11)
C2_1 C1_1 H1A_1 109.5
C2_1 C1_1 H1B_1 109.5
H1A_1 C1_1 H1B_1 109.5
C2_1 C1_1 H1C_1 109.5
H1A_1 C1_1 H1C_1 109.5
H1B_1 C1_1 H1C_1 109.5
C3_1 C2_1 C1_1 113.6(7)
C3_1 C2_1 H2A_1 108.8
C1_1 C2_1 H2A_1 108.8
C3_1 C2_1 H2B_1 108.8
C1_1 C2_1 H2B_1 108.8
H2A_1 C2_1 H2B_1 107.7
C2_1 C3_1 C4_1 114.5(5)
C2_1 C3_1 H3A_1 108.6
C4_1 C3_1 H3A_1 108.6
C2_1 C3_1 H3B_1 108.6
C4_1 C3_1 H3B_1 108.6
H3A_1 C3_1 H3B_1 107.6
C5_1 C4_1 C3_1 112.6(5)
C5_1 C4_1 H4A_1 109.1
C3_1 C4_1 H4A_1 109.1
C5_1 C4_1 H4B_1 109.1
C3_1 C4_1 H4B_1 109.1
H4A_1 C4_1 H4B_1 107.8
C4_1 C5_1 H5A_1 109.5
C4_1 C5_1 H5B_1 109.5
H5A_1 C5_1 H5B_1 109.5
C4_1 C5_1 H5C_1 109.5
H5A_1 C5_1 H5C_1 109.5
H5B_1 C5_1 H5C_1 109.5

loop_
_geom_bond_atom_site_label_1
_geom_bond_atom_site_label_2
_geom_bond_distance
N1 C1 1.485(2)
N1 C71 1.486(2)
N1 Li4 2.034(3)
N1 Li1 2.054(3)
N2 C11 1.490(2)
N2 C21 1.495(2)
N2 Li2 2.030(3)
N2 Li1 2.054(3)
N3 C31 1.489(2)
N3 C41 1.493(2)
N3 Li3 2.041(3)
N3 Li2 2.044(3)
N4 C61 1.485(2)
N4 C51 1.492(2)
N4 Li4 2.036(3)
N4 Li3 2.047(3)
C1 C2 1.542(2)
C1 C9 1.552(2)
C1 C6 1.558(2)
C1 Li1 2.771(3)
C2 C3 1.533(3)
C2 Li1 2.585(4)
C2 H2A 0.9900
C2 H2B 0.9900
C3 C4 1.532(3)
C3 C10 1.533(3)
C3 H3 1.0000
C4 C5 1.521(3)
C4 H4A 0.9900
C4 H4B 0.9900
C5 C7 1.533(3)
C5 C6 1.536(3)
C5 H5 1.0000
C6 H6A 0.9900
C6 H6B 0.9900
C7 C8 1.529(3)
C7 H7A 0.9900
C7 H7B 0.9900
C8 C10 1.525(3)
C8 C9 1.539(3)
C8 H8 1.0000
C9 H9A 0.9900
C9 H9B 0.9900
C10 H10A 0.9900
C10 H10B 0.9900
C11 C12 1.545(2)
C11 C19 1.552(2)
C11 C16 1.553(2)
C11 Li1 2.764(3)
C12 C13 1.533(3)
C12 Li1 2.598(4)
C12 H12A 0.9900
C12 H12B 0.9900
C13 C20 1.526(3)
C13 C14 1.537(3)
C13 H13 1.0000
C14 C15 1.524(3)
C14 H14A 0.9900
C14 H14B 0.9900
C15 C17 1.529(3)
C15 C16 1.535(2)
C15 H15 1.0000
C16 H16A 0.9900
C16 H16B 0.9900
C17 C18 1.533(3)
C17 H17A 0.9900
C17 H17B 0.9900
C18 C19 1.532(3)
C18 C20 1.533(3)
C18 H18 1.0000
C19 H19A 0.9900
C19 H19B 0.9900
C20 H20A 0.9900
C20 H20B 0.9900
C21 C26 1.539(2)
C21 C29 1.550(3)
C21 C22 1.555(2)
C22 C23 1.531(3)
C22 H22A 0.9900
C22 H22B 0.9900
C23 C30 1.524(3)
C23 C24 1.528(3)
C23 H23 1.0000
C24 C25 1.518(3)
C24 H24A 0.9900
C24 H24B 0.9900
C25 C27 1.531(3)
C25 C26 1.537(3)
C25 H25 1.0000
C26 Li2 2.653(4)
C26 H26A 0.9900
C26 H26B 0.9900
C27 C28 1.533(3)
C27 H27A 0.9900
C27 H27B 0.9900
C28 C30 1.530(3)
C28 C29 1.539(3)
C28 H28 1.0000
C29 H29A 0.9900
C29 H29B 0.9900
C30 H30A 0.9900
C30 H30B 0.9900
C31 C32 1.544(2)
C31 C39 1.549(3)
C31 C36 1.562(3)
C32 C33 1.536(3)
C32 H32A 0.9900
C32 H32B 0.9900
C33 C34 1.529(3)
C33 C40 1.533(3)
C33 H33 1.0000
C34 C35 1.530(3)
C34 H34A 0.9900
C34 H34B 0.9900
C35 C37 1.525(3)
C35 C36 1.538(3)
C35 H35 1.0000
C36 H36A 0.9900
C36 H36B 0.9900
C37 C38 1.527(4)
C37 H37A 0.9900
C37 H37B 0.9900
C38 C40 1.528(3)
C38 C39 1.534(3)
C38 H38 1.0000
C39 H39A 0.9900
C39 H39B 0.9900
C40 H40A 0.9900
C40 H40B 0.9900
C41 C46 1.538(3)
C41 C49 1.543(2)
C41 C42 1.560(3)
C41 Li2 2.764(3)
C42 C43 1.541(3)
C42 H42A 0.9900
C42 H42B 0.9900
C43 C50 1.529(3)
C43 C44 1.531(3)
C43 H43 1.0000
C44 C45 1.525(3)
C44 H44A 0.9900
C44 H44B 0.9900
C45 C47 1.516(3)
C45 C46 1.536(3)
C45 H45 1.0000
C46 H46A 0.9900
C46 H46B 0.9900
C47 C48 1.524(5)
C47 H47A 0.9900
C47 H47B 0.9900
C48 C50 1.533(5)
C48 C49 1.552(3)
C48 H48 1.0000
C49 H49A 0.9900
C49 H49B 0.9900
C50 H50A 0.9900
C50 H50B 0.9900
C51 C56 1.542(2)
C51 C52 1.551(2)
C51 C59 1.558(2)
C52 C53 1.540(2)
C52 H52A 0.9900
C52 H52B 0.9900
C53 C60 1.524(3)
C53 C54 1.526(3)
C53 H53 1.0000
C54 C55 1.529(3)
C54 H54A 0.9900
C54 H54B 0.9900
C55 C57 1.527(3)
C55 C56 1.539(2)
C55 H55 1.0000
C56 H56A 0.9900
C56 H56B 0.9900
C57 C58 1.527(3)
C57 H57A 0.9900
C57 H57B 0.9900
C58 C60 1.531(3)
C58 C59 1.543(2)
C58 H58 1.0000
C59 H59A 0.9900
C59 H59B 0.9900
C60 H60A 0.9900
C60 H60B 0.9900
C61 C62 1.545(2)
C61 C69 1.549(2)
C61 C66 1.561(2)
C62 C63 1.535(3)
C62 H62A 0.9900
C62 H62B 0.9900
C63 C70 1.527(3)
C63 C64 1.531(3)
C63 H63 1.0000
C64 C65 1.532(3)
C64 H64A 0.9900
C64 H64B 0.9900
C65 C67 1.527(3)
C65 C66 1.540(3)
C65 H65 1.0000
C66 H66A 0.9900
C66 H66B 0.9900
C67 C68 1.532(3)
C67 H67A 0.9900
C67 H67B 0.9900
C68 C70 1.534(3)
C68 C69 1.541(2)
C68 H68 1.0000
C69 H69A 0.9900
C69 H69B 0.9900
C70 H70A 0.9900
C70 H70B 0.9900
C71 C76 1.540(2)
C71 C79 1.554(2)
C71 C72 1.557(2)
C72 C73 1.537(2)
C72 H72A 0.9900
C72 H72B 0.9900
C73 C80 1.529(3)
C73 C74 1.532(3)
C73 H73 1.0000
C74 C75 1.529(3)
C74 H74A 0.9900
C74 H74B 0.9900
C75 C77 1.529(3)
C75 C76 1.530(3)
C75 H75 1.0000
C76 Li4 2.698(3)
C76 H76A 0.9900
C76 H76B 0.9900
C77 C78 1.528(3)
C77 H77A 0.9900
C77 H77B 0.9900
C78 C80 1.532(3)
C78 C79 1.536(3)
C78 H78 1.0000
C79 H79A 0.9900
C79 H79B 0.9900
C80 H80A 0.9900
C80 H80B 0.9900
Li1 Li2 3.042(4)
Li1 Li4 3.089(4)
Li2 Li3 3.128(4)
Li3 Li4 3.105(4)
C1_1 C2_1 1.514(9)
C1_1 H1A_1 0.9800
C1_1 H1B_1 0.9800
C1_1 H1C_1 0.9800
C2_1 C3_1 1.505(8)
C2_1 H2A_1 0.9900
C2_1 H2B_1 0.9900
C3_1 C4_1 1.526(9)
C3_1 H3A_1 0.9900
C3_1 H3B_1 0.9900
C4_1 C5_1 1.509(8)
C4_1 H4A_1 0.9900
C4_1 H4B_1 0.9900
C5_1 H5A_1 0.9800
C5_1 H5B_1 0.9800
C5_1 H5C_1 0.9800

loop_
_geom_torsion_atom_site_label_1
_geom_torsion_atom_site_label_2
_geom_torsion_atom_site_label_3
_geom_torsion_atom_site_label_4
_geom_torsion
C71 N1 C1 C2 163.24(13)
Li4 N1 C1 C2 -70.75(17)
Li1 N1 C1 C2 33.56(16)
C71 N1 C1 C9 45.8(2)
Li4 N1 C1 C9 171.85(15)
Li1 N1 C1 C9 -83.84(17)
C71 N1 C1 C6 -80.62(17)
Li4 N1 C1 C6 45.38(19)
Li1 N1 C1 C6 149.69(14)
C71 N1 C1 Li1 129.69(17)
Li4 N1 C1 Li1 -104.31(16)
N1 C1 C2 C3 177.04(14)
C9 C1 C2 C3 -57.97(19)
C6 C1 C2 C3 55.75(19)
Li1 C1 C2 C3 -157.08(17)
N1 C1 C2 Li1 -25.89(12)
C9 C1 C2 Li1 99.10(13)
C6 C1 C2 Li1 -147.17(13)
C1 C2 C3 C4 -59.6(2)
Li1 C2 C3 C4 -177.9(3)
C1 C2 C3 C10 59.4(2)
Li1 C2 C3 C10 -59.0(4)
C2 C3 C4 C5 58.9(2)
C10 C3 C4 C5 -60.0(2)
C3 C4 C5 C7 59.8(2)
C3 C4 C5 C6 -59.3(2)
C4 C5 C6 C1 59.4(2)
C7 C5 C6 C1 -61.1(2)
N1 C1 C6 C5 -171.14(14)
C2 C1 C6 C5 -55.19(18)
C9 C1 C6 C5 57.34(19)
Li1 C1 C6 C5 -126.9(2)
C4 C5 C7 C8 -59.6(2)
C6 C5 C7 C8 60.7(2)
C5 C7 C8 C10 59.9(2)
C5 C7 C8 C9 -60.9(2)
C10 C8 C9 C1 -61.9(2)
C7 C8 C9 C1 58.6(2)
N1 C1 C9 C8 175.68(15)
C2 C1 C9 C8 58.18(19)
C6 C1 C9 C8 -54.71(19)
Li1 C1 C9 C8 127.58(15)
C7 C8 C10 C3 -61.2(2)
C9 C8 C10 C3 60.3(2)
C4 C3 C10 C8 61.1(2)
C2 C3 C10 C8 -58.1(2)
C21 N2 C11 C12 163.68(14)
Li2 N2 C11 C12 -69.20(18)
Li1 N2 C11 C12 33.79(16)
C21 N2 C11 C19 -80.14(18)
Li2 N2 C11 C19 47.0(2)
Li1 N2 C11 C19 149.98(15)
C21 N2 C11 C16 46.4(2)
Li2 N2 C11 C16 173.51(15)
Li1 N2 C11 C16 -83.50(17)
C21 N2 C11 Li1 129.88(18)
Li2 N2 C11 Li1 -102.99(17)
N2 C11 C12 C13 177.98(14)
C19 C11 C12 C13 56.20(19)
C16 C11 C12 C13 -57.62(19)
Li1 C11 C12 C13 -155.99(17)
N2 C11 C12 Li1 -26.03(13)
C19 C11 C12 Li1 -147.81(13)
C16 C11 C12 Li1 98.37(13)
C11 C12 C13 C20 -59.6(2)
Li1 C12 C13 C20 -175.3(3)
C11 C12 C13 C14 59.7(2)
Li1 C12 C13 C14 -55.9(4)
C20 C13 C14 C15 60.9(2)
C12 C13 C14 C15 -58.7(2)
C13 C14 C15 C17 -60.4(2)
C13 C14 C15 C16 60.3(2)
C14 C15 C16 C11 -61.6(2)
C17 C15 C16 C11 58.8(2)
N2 C11 C16 C15 175.68(14)
C12 C11 C16 C15 57.69(18)
C19 C11 C16 C15 -54.65(19)
Li1 C11 C16 C15 127.59(14)
C14 C15 C17 C18 59.8(2)
C16 C15 C17 C18 -60.6(2)
C15 C17 C18 C19 60.4(2)
C15 C17 C18 C20 -59.8(2)
C20 C18 C19 C11 60.6(2)
C17 C18 C19 C11 -59.7(2)
N2 C11 C19 C18 -173.26(15)
C12 C11 C19 C18 -56.43(19)
C16 C11 C19 C18 55.78(19)
Li1 C11 C19 C18 -128.4(2)
C12 C13 C20 C18 58.6(2)
C14 C13 C20 C18 -60.4(2)
C19 C18 C20 C13 -59.5(2)
C17 C18 C20 C13 60.2(2)
C11 N2 C21 C26 161.26(14)
Li2 N2 C21 C26 28.82(17)
Li1 N2 C21 C26 -76.49(18)
C11 N2 C21 C29 44.3(2)
Li2 N2 C21 C29 -88.14(18)
Li1 N2 C21 C29 166.55(15)
C11 N2 C21 C22 -82.48(18)
Li2 N2 C21 C22 145.07(15)
Li1 N2 C21 C22 39.8(2)
N2 C21 C22 C23 -172.96(15)
C26 C21 C22 C23 -56.0(2)
C29 C21 C22 C23 55.7(2)
C21 C22 C23 C30 -59.2(2)
C21 C22 C23 C24 60.5(2)
C30 C23 C24 C25 60.0(2)
C22 C23 C24 C25 -59.7(2)
C23 C24 C25 C27 -61.3(2)
C23 C24 C25 C26 58.2(2)
C24 C25 C26 C21 -59.1(2)
C27 C25 C26 C21 61.5(2)
C24 C25 C26 Li2 176.0(3)
C27 C25 C26 Li2 -63.3(4)
N2 C21 C26 C25 176.95(15)
C29 C21 C26 C25 -58.3(2)
C22 C21 C26 C25 55.7(2)
N2 C21 C26 Li2 -21.25(13)
C29 C21 C26 Li2 103.52(14)
C22 C21 C26 Li2 -142.50(14)
C24 C25 C27 C28 60.9(2)
C26 C25 C27 C28 -59.4(2)
C25 C27 C28 C30 -59.7(2)
C25 C27 C28 C29 60.7(2)
C30 C28 C29 C21 58.3(2)
C27 C28 C29 C21 -61.9(2)
N2 C21 C29 C28 175.65(16)
C26 C21 C29 C28 57.5(2)
C22 C21 C29 C28 -54.9(2)
C24 C23 C30 C28 -60.0(2)
C22 C23 C30 C28 60.3(2)
C27 C28 C30 C23 60.4(2)
C29 C28 C30 C23 -60.2(2)
C41 N3 C31 C32 -166.86(15)
Li3 N3 C31 C32 61.35(17)
Li2 N3 C31 C32 -47.16(19)
C41 N3 C31 C39 -48.9(2)
Li3 N3 C31 C39 179.31(15)
Li2 N3 C31 C39 70.79(19)
C41 N3 C31 C36 76.9(2)
Li3 N3 C31 C36 -54.91(18)
Li2 N3 C31 C36 -163.42(15)
N3 C31 C32 C33 -178.07(15)
C39 C31 C32 C33 57.4(2)
C36 C31 C32 C33 -56.0(2)
C31 C32 C33 C34 58.9(2)
C31 C32 C33 C40 -60.7(2)
C40 C33 C34 C35 60.8(2)
C32 C33 C34 C35 -58.0(2)
C33 C34 C35 C37 -60.5(2)
C33 C34 C35 C36 59.3(2)
C37 C35 C36 C31 58.9(2)
C34 C35 C36 C31 -60.8(2)
N3 C31 C36 C35 173.26(15)
C32 C31 C36 C35 56.8(2)
C39 C31 C36 C35 -56.2(2)
C34 C35 C37 C38 60.4(2)
C36 C35 C37 C38 -59.7(2)
C35 C37 C38 C40 -60.5(2)
C35 C37 C38 C39 60.9(2)
C37 C38 C39 C31 -60.8(2)
C40 C38 C39 C31 60.1(3)
N3 C31 C39 C38 -173.68(17)
C32 C31 C39 C38 -55.8(2)
C36 C31 C39 C38 56.8(2)
C37 C38 C40 C33 60.1(2)
C39 C38 C40 C33 -60.8(2)
C34 C33 C40 C38 -60.4(2)
C32 C33 C40 C38 59.7(2)
C31 N3 C41 C46 -162.82(15)
Li3 N3 C41 C46 -35.08(18)
Li2 N3 C41 C46 71.83(17)
C31 N3 C41 C49 -46.1(3)
Li3 N3 C41 C49 81.6(2)
Li2 N3 C41 C49 -171.46(19)
C31 N3 C41 C42 80.96(19)
Li3 N3 C41 C42 -151.29(15)
Li2 N3 C41 C42 -44.38(19)
C31 N3 C41 Li2 125.3(2)
Li3 N3 C41 Li2 -106.91(17)
N3 C41 C42 C43 172.10(15)
C46 C41 C42 C43 56.1(2)
C49 C41 C42 C43 -56.4(2)
Li2 C41 C42 C43 141.06(16)
C41 C42 C43 C50 59.5(3)
C41 C42 C43 C44 -59.2(2)
C50 C43 C44 C45 -60.5(2)
C42 C43 C44 C45 58.3(2)
C43 C44 C45 C47 61.8(2)
C43 C44 C45 C46 -57.2(2)
C47 C45 C46 C41 -60.6(3)
C44 C45 C46 C41 58.9(2)
N3 C41 C46 C45 -178.27(15)
C49 C41 C46 C45 57.6(2)
C42 C41 C46 C45 -56.5(2)
Li2 C41 C46 C45 -134.75(16)
C44 C45 C47 C48 -60.1(2)
C46 C45 C47 C48 59.4(3)
C45 C47 C48 C50 59.5(3)
C45 C47 C48 C49 -61.1(3)
N3 C41 C49 C48 -173.7(2)
C46 C41 C49 C48 -56.8(3)
C42 C41 C49 C48 56.1(3)
Li2 C41 C49 C48 166.2(5)
C47 C48 C49 C41 61.6(3)
C50 C48 C49 C41 -60.2(3)
C44 C43 C50 C48 58.5(2)
C42 C43 C50 C48 -61.2(3)
C47 C48 C50 C43 -59.2(3)
C49 C48 C50 C43 61.8(3)
C61 N4 C51 C56 -164.69(13)
Li4 N4 C51 C56 68.53(15)
Li3 N4 C51 C56 -37.93(17)
C61 N4 C51 C52 -48.0(2)
Li4 N4 C51 C52 -174.74(15)
Li3 N4 C51 C52 78.80(18)
C61 N4 C51 C59 78.38(18)
Li4 N4 C51 C59 -48.41(17)
Li3 N4 C51 C59 -154.87(14)
N4 C51 C52 C53 -173.09(15)
C56 C51 C52 C53 -56.39(19)
C59 C51 C52 C53 56.67(19)
C51 C52 C53 C60 -60.3(2)
C51 C52 C53 C54 60.3(2)
C60 C53 C54 C55 60.13(19)
C52 C53 C54 C55 -60.5(2)
C53 C54 C55 C57 -60.54(19)
C53 C54 C55 C56 59.6(2)
C57 C55 C56 C51 58.30(19)
C54 C55 C56 C51 -61.44(19)
N4 C51 C56 C55 -177.74(13)
C52 C51 C56 C55 58.31(18)
C59 C51 C56 C55 -55.13(18)
C54 C55 C57 C58 60.77(19)
C56 C55 C57 C58 -57.93(19)
C55 C57 C58 C60 -60.13(19)
C55 C57 C58 C59 59.24(19)
C57 C58 C59 C51 -60.07(19)
C60 C58 C59 C51 59.52(19)
N4 C51 C59 C58 172.11(13)
C56 C51 C59 C58 55.69(18)
C52 C51 C59 C58 -56.79(18)
C54 C53 C60 C58 -60.23(19)
C52 C53 C60 C58 60.9(2)
C57 C58 C60 C53 60.10(19)
C59 C58 C60 C53 -60.1(2)
C51 N4 C61 C62 -167.30(13)
Li4 N4 C61 C62 -44.86(18)
Li3 N4 C61 C62 62.40(16)
C51 N4 C61 C69 -49.8(2)
Li4 N4 C61 C69 72.64(18)
Li3 N4 C61 C69 179.90(14)
C51 N4 C61 C66 75.71(19)
Li4 N4 C61 C66 -161.85(15)
Li3 N4 C61 C66 -54.59(17)
N4 C61 C62 C63 -178.93(14)
C69 C61 C62 C63 56.87(18)
C66 C61 C62 C63 -56.35(19)
C61 C62 C63 C70 -60.3(2)
C61 C62 C63 C64 59.5(2)
C70 C63 C64 C65 61.2(2)
C62 C63 C64 C65 -58.5(2)
C63 C64 C65 C67 -60.8(2)
C63 C64 C65 C66 59.2(2)
C67 C65 C66 C61 60.0(2)
C64 C65 C66 C61 -59.7(2)
N4 C61 C66 C65 172.70(15)
C62 C61 C66 C65 56.07(19)
C69 C61 C66 C65 -56.84(19)
C64 C65 C67 C68 60.5(2)
C66 C65 C67 C68 -59.9(2)
C65 C67 C68 C70 -60.5(2)
C65 C67 C68 C69 59.8(2)
C67 C68 C69 C61 -60.0(2)
C70 C68 C69 C61 60.1(2)
N4 C61 C69 C68 -173.62(14)
C62 C61 C69 C68 -56.31(18)
C66 C61 C69 C68 56.78(18)
C64 C63 C70 C68 -60.73(19)
C62 C63 C70 C68 59.4(2)
C67 C68 C70 C63 60.3(2)
C69 C68 C70 C63 -59.8(2)
C1 N1 C71 C76 159.72(14)
Li4 N1 C71 C76 30.54(17)
Li1 N1 C71 C76 -77.63(17)
C1 N1 C71 C79 42.81(19)
Li4 N1 C71 C79 -86.37(17)
Li1 N1 C71 C79 165.46(14)
C1 N1 C71 C72 -83.67(17)
Li4 N1 C71 C72 147.15(14)
Li1 N1 C71 C72 38.98(19)
N1 C71 C72 C73 -172.96(14)
C76 C71 C72 C73 -56.20(18)
C79 C71 C72 C73 55.73(19)
C71 C72 C73 C80 -59.87(19)
C71 C72 C73 C74 60.5(2)
C80 C73 C74 C75 59.97(19)
C72 C73 C74 C75 -59.88(19)
C73 C74 C75 C77 -60.82(19)
C73 C74 C75 C76 58.5(2)
C74 C75 C76 C71 -58.7(2)
C77 C75 C76 C71 60.77(19)
C74 C75 C76 Li4 178.8(3)
C77 C75 C76 Li4 -61.7(4)
N1 C71 C76 C75 176.73(14)
C79 C71 C76 C75 -58.37(18)
C72 C71 C76 C75 55.67(18)
N1 C71 C76 Li4 -22.01(12)
C79 C71 C76 Li4 102.89(13)
C72 C71 C76 Li4 -143.06(13)
C74 C75 C77 C78 61.27(19)
C76 C75 C77 C78 -58.60(19)
C75 C77 C78 C80 -60.81(19)
C75 C77 C78 C79 60.0(2)
C77 C78 C79 C71 -61.72(19)
C80 C78 C79 C71 58.98(19)
N1 C71 C79 C78 175.97(14)
C76 C71 C79 C78 58.05(17)
C72 C71 C79 C78 -54.96(18)
C74 C73 C80 C78 -59.2(2)
C72 C73 C80 C78 61.00(19)
C77 C78 C80 C73 59.69(19)
C79 C78 C80 C73 -60.9(2)
C1_1 C2_1 C3_1 C4_1 -173.9(6)
C2_1 C3_1 C4_1 C5_1 -178.3(7)
